data_1523384
loop_
_publ_author_name
'Cerba, P.'
'Vilasi, M.'
'Malaman, B.'
'Steinmetz, J.'

_publ_section_title
;
 Caracterisation de trois nouvelles phases ternaires, Nb (pd, Al)2 et Nb
 (Ru, Al)2 de type Mg Zn2 et Nb Ru2 Al de type Bi F3 dans les systemes
 Nb-Pd-Al et Nb-Ru-Al
;
_journal_name_full 'Journal of Alloys Compd.'
_journal_page_first 57
_journal_page_last 60
_journal_volume 201
_journal_year 1993
_chemical_formula_sum 'Al3 Nb2 Ru'
_space_group_IT_number 194
_symmetry_space_group_name_Hall '-P 6c 2c'
_symmetry_space_group_name_H-M 'P 63/m m c'
_cell_angle_alpha 90
_cell_angle_beta 90
_cell_angle_gamma 120
_cell_formula_units_Z 2
_cell_length_a 5.107
_cell_length_b 5.107
_cell_length_c 8.329
_cell_volume 188.129
_citation_journal_id_ASTM JALCEU
_cod_data_source_file Cerba_JALCEU_1993_1627.cif
_cod_data_source_block Al3Nb2Ru1
_cod_original_cell_volume 188.1288
_cod_original_formula_sum 'Al3 Nb2 Ru1'
_cod_database_code 1523384

loop_
_symmetry_equiv_pos_as_xyz
x,y,z
x-y,x,z+1/2
-y,x-y,z
-x,-y,z+1/2
-x+y,-x,z
y,-x+y,z+1/2
-y,-x,-z+1/2
x-y,-y,-z
x,x-y,-z+1/2
y,x,-z
-x+y,y,-z+1/2
-x,-x+y,-z
-x,-y,-z
-x+y,-x,-z-1/2
y,-x+y,-z
x,y,-z-1/2
x-y,x,-z
-y,x-y,-z-1/2
y,x,z-1/2
-x+y,y,z
-x,-x+y,z-1/2
-y,-x,z
x-y,-y,z-1/2
x,x-y,z

loop_
_atom_site_label
_atom_site_type_symbol
_atom_site_fract_x
_atom_site_fract_y
_atom_site_fract_z
_atom_site_occupancy
_atom_site_U_iso_or_equiv
Ru2 Ru 0.831 0.662 0.25 0.3 0.0
Nb1 Nb 0.3333 0.6667 0.061 1 0.0
Al2 Al 0.831 0.662 0.25 0.7 0.0
Ru1 Ru 0 0 0 0.1 0.0
Al1 Al 0 0 0 0.9 0.0
